data_1546210
loop_
_publ_author_name
'Liu, Xin'
'Liu, Junyang'
'Zhao, Jing'
'Li, Shaoping'
'Li, Chuang-Chuang'

_publ_section_title
;
 Toward the Total Synthesis of Eurifoloid A.
;
_journal_issue 10
_journal_name_full 'Organic letters'
_journal_page_first 2742
_journal_page_last 2745
_journal_paper_doi 10.1021/acs.orglett.7b01102
_journal_volume 19
_journal_year 2017
_chemical_formula_moiety 'C15 H20 O3'
_chemical_formula_sum 'C15 H20 O3'
_chemical_formula_weight 248.31
_chemical_name_systematic
;
 ? 
;
_space_group_crystal_system monoclinic
_space_group_IT_number 7
_space_group_name_Hall 'P -2yc'
_space_group_name_H-M_alt 'P 1 c 1'
_symmetry_space_group_name_Hall 'P -2yc'
_symmetry_space_group_name_H-M 'P 1 c 1'
_atom_sites_solution_hydrogens geom
_atom_sites_solution_primary dual
_audit_creation_date 2017-04-12
_audit_creation_method
;
Olex2 1.2
(compiled 2017.03.28 svn.r3405 for OlexSys, GUI svn.r5335)
;
_audit_update_record
;
????
;
_cell_angle_alpha 90
_cell_angle_beta 104.995(10)
_cell_angle_gamma 90
_cell_formula_units_Z 4
_cell_length_a 9.198(6)
_cell_length_b 9.442(4)
_cell_length_c 15.292(7)
_cell_measurement_reflns_used 231
_cell_measurement_temperature 298
_cell_measurement_theta_max 30
_cell_measurement_theta_min 3
_cell_volume 1282.8(12)
_computing_molecular_graphics 'Olex2 (Dolomanov et al., 2009)'
_computing_publication_material 'Olex2 (Dolomanov et al., 2009)'
_computing_structure_refinement 'ShelXL (Sheldrick, 2015)'
_computing_structure_solution 'ShelXT (Sheldrick, 2015)'
_diffrn_ambient_temperature 298
_diffrn_measured_fraction_theta_full 0.937
_diffrn_measured_fraction_theta_max 0.937
_diffrn_measurement_device_type 'Bruker P4'
_diffrn_measurement_method '\w scans'
_diffrn_radiation_monochromator graphite
_diffrn_radiation_type MoK\a
_diffrn_radiation_wavelength 0.71073
_diffrn_reflns_av_R_equivalents 0.0693
_diffrn_reflns_av_unetI/netI 0.0416
_diffrn_reflns_Laue_measured_fraction_full 0.937
_diffrn_reflns_Laue_measured_fraction_max 0.937
_diffrn_reflns_limit_h_max 10
_diffrn_reflns_limit_h_min -10
_diffrn_reflns_limit_k_max 9
_diffrn_reflns_limit_k_min -11
_diffrn_reflns_limit_l_max 18
_diffrn_reflns_limit_l_min -17
_diffrn_reflns_number 6010
_diffrn_reflns_point_group_measured_fraction_full 0.937
_diffrn_reflns_point_group_measured_fraction_max 0.937
_diffrn_reflns_theta_full 25.231
_diffrn_reflns_theta_max 25.231
_diffrn_reflns_theta_min 2.157
_exptl_absorpt_coefficient_mu 0.088
_exptl_absorpt_correction_T_max 0.82
_exptl_absorpt_correction_T_min 0.73
_exptl_absorpt_correction_type multi-scan
_exptl_absorpt_process_details SADABS
_exptl_crystal_colour colourless
_exptl_crystal_colour_primary colourless
_exptl_crystal_density_diffrn 1.286
_exptl_crystal_density_method "'not measured'"
_exptl_crystal_description block
_exptl_crystal_F_000 536
_exptl_crystal_size_max 0.2
_exptl_crystal_size_mid 0.2
_exptl_crystal_size_min 0.2
_refine_diff_density_max 0.351
_refine_diff_density_min -0.427
_refine_diff_density_rms 0.091
_refine_ls_abs_structure_details
;
 Refined as an inversion twin.
;
_refine_ls_abs_structure_Flack 4(4)
_refine_ls_extinction_coef 2.8(2)
_refine_ls_extinction_expression Fc^*^=kFc[1+0.001xFc^2^\l^3^/sin(2\q)]^-1/4^
_refine_ls_extinction_method 'SHELXL-2016/6 (Sheldrick 2016)'
_refine_ls_goodness_of_fit_ref 1.241
_refine_ls_hydrogen_treatment constr
_refine_ls_matrix_type full
_refine_ls_number_parameters 327
_refine_ls_number_reflns 3034
_refine_ls_number_restraints 2
_refine_ls_restrained_S_all 1.240
_refine_ls_R_factor_all 0.0939
_refine_ls_R_factor_gt 0.0733
_refine_ls_shift/su_max 0.000
_refine_ls_shift/su_mean 0.000
_refine_ls_structure_factor_coef Fsqd
_refine_ls_weighting_details 'w=1/[\s^2^(Fo^2^)+(0.1166P)^2^+0.7892P] where P=(Fo^2^+2Fc^2^)/3'
_refine_ls_weighting_scheme calc
_refine_ls_wR_factor_gt 0.1764
_refine_ls_wR_factor_ref 0.2425
_reflns_Friedel_coverage 0.996
_reflns_Friedel_fraction_full 0.938
_reflns_Friedel_fraction_max 0.938
_reflns_number_gt 2724
_reflns_number_total 3034
_reflns_threshold_expression 'I > 2\s(I)'
_cod_data_source_file ol7b01102_si_003.cif
_cod_data_source_block a
_cod_database_code 1546210
_shelx_shelxl_version_number 2016/6
_shelx_space_group_comment
;
The symmetry employed for this shelxl refinement is uniquely defined
by the following loop, which should always be used as a source of
symmetry information in preference to the above space-group names.
They are only intended as comments.
;
_olex2_refinement_description
;
1. Twinned data refinement
 Scales: -3(4)
 4(4)
2. Fixed Uiso
 At 1.2 times of:
  All C(H) groups, All C(H,H) groups
 At 1.5 times of:
  All C(H,H,H) groups
3.a Ternary CH refined with riding coordinates:
 C23(H23), C24(H24), C12(H12), C21(H21), C7(H7), C11(H11), C26(H26), C10(H10),
 C3(H3), C25(H25)
3.b Secondary CH2 refined with riding coordinates:
 C14(H14A,H14B), C17(H17A,H17B), C29(H29A,H29B), C6(H6A,H6B), C4(H4A,H4B),
 C28(H28A,H28B), C2(H2A,H2B), C5(H5A,H5B), C19(H19A,H19B), C20(H20A,H20B),
 C18(H18A,H18B), C13(H13A,H13B)
3.c Me refined with riding coordinates:
 C8(H8A,H8B,H8C), C30(H30A,H30B,H30C)
;
_olex2_submission_special_instructions 'No special instructions were received'

loop_
_space_group_symop_operation_xyz
'x, y, z'
'x, -y, z+1/2'

loop_
_atom_site_label
_atom_site_type_symbol
_atom_site_fract_x
_atom_site_fract_y
_atom_site_fract_z
_atom_site_U_iso_or_equiv
_atom_site_adp_type
_atom_site_occupancy
_atom_site_site_symmetry_order
_atom_site_calc_flag
_atom_site_refinement_flags_posn
O5 O 0.5122(7) 0.3495(6) 0.7082(4) 0.0651(14) Uani 1 1 d .
O4 O 0.2876(8) 0.1286(6) 0.5589(5) 0.0789(17) Uani 1 1 d .
O2 O 0.9839(7) -0.1777(6) 0.7265(4) 0.0650(15) Uani 1 1 d .
C23 C 0.4711(9) 0.4885(7) 0.6749(5) 0.0545(17) Uani 1 1 d .
H23 H 0.503949 0.556329 0.724591 0.065 Uiso 1 1 calc R
O3 O 0.8381(9) -0.3862(7) 0.8991(5) 0.090(2) Uani 1 1 d .
C24 C 0.2993(9) 0.4947(8) 0.6404(5) 0.0595(19) Uani 1 1 d .
H24 H 0.260311 0.472045 0.692662 0.071 Uiso 1 1 calc R
C14 C 0.7037(10) -0.1660(11) 0.8601(7) 0.075(2) Uani 1 1 d .
H14A H 0.682603 -0.129629 0.914850 0.090 Uiso 1 1 calc R
H14B H 0.615332 -0.215269 0.824815 0.090 Uiso 1 1 calc R
O1 O 1.3185(8) -0.2984(7) 0.8593(5) 0.0830(19) Uani 1 1 d .
C12 C 0.9832(8) -0.0295(7) 0.7506(5) 0.0551(17) Uani 1 1 d .
H12 H 0.911426 0.020966 0.702022 0.066 Uiso 1 1 calc R
O6 O 0.7976(8) 0.2121(7) 0.5869(5) 0.0851(19) Uani 1 1 d .
C1 C 1.2243(10) -0.2060(9) 0.8352(6) 0.064(2) Uani 1 1 d .
C9 C 0.9210(8) -0.0325(7) 0.8361(5) 0.0537(17) Uani 1 1 d .
C17 C 0.2423(9) 0.3761(8) 0.5708(5) 0.0602(18) Uani 1 1 d .
H17A H 0.141072 0.350592 0.572906 0.072 Uiso 1 1 calc R
H17B H 0.236258 0.413291 0.510876 0.072 Uiso 1 1 calc R
C21 C 0.4889(9) 0.6154(8) 0.5273(6) 0.0600(18) Uani 1 1 d .
H21 H 0.392637 0.572536 0.495701 0.072 Uiso 1 1 calc R
C7 C 0.9766(9) 0.0889(8) 0.9045(5) 0.0572(17) Uani 1 1 d .
H7 H 1.083299 0.070149 0.932616 0.069 Uiso 1 1 calc R
C29 C 0.7269(9) 0.5550(10) 0.6525(6) 0.067(2) Uani 1 1 d .
H29A H 0.744549 0.653895 0.641491 0.080 Uiso 1 1 calc R
H29B H 0.744213 0.541167 0.717213 0.080 Uiso 1 1 calc R
C6 C 0.9694(11) 0.2351(8) 0.8590(7) 0.073(2) Uani 1 1 d .
H6A H 0.888002 0.235886 0.804100 0.087 Uiso 1 1 calc R
H6B H 0.948119 0.306894 0.899411 0.087 Uiso 1 1 calc R
C27 C 0.7458(10) 0.3295(9) 0.5895(6) 0.066(2) Uani 1 1 d .
C11 C 1.0573(10) -0.2442(8) 0.8121(6) 0.0615(19) Uani 1 1 d .
H11 H 1.043473 -0.347190 0.808635 0.074 Uiso 1 1 calc R
C15 C 0.8371(10) -0.2620(8) 0.8822(6) 0.064(2) Uani 1 1 d .
C16 C 0.3364(10) 0.2443(7) 0.5838(5) 0.0584(18) Uani 1 1 d .
C4 C 1.1523(11) 0.1882(9) 0.7582(7) 0.072(2) Uani 1 1 d .
H4A H 1.253657 0.212945 0.756060 0.087 Uiso 1 1 calc R
H4B H 1.084921 0.222459 0.702464 0.087 Uiso 1 1 calc R
C26 C 0.5768(9) 0.3602(7) 0.5703(5) 0.0566(17) Uani 1 1 d .
H26 H 0.526849 0.350352 0.505748 0.068 Uiso 1 1 calc R
C10 C 0.9756(9) -0.1791(7) 0.8776(5) 0.0546(17) Uani 1 1 d .
H10 H 1.044174 -0.168315 0.937987 0.066 Uiso 1 1 calc R
C3 C 1.1417(10) 0.0269(8) 0.7572(6) 0.063(2) Uani 1 1 d .
H3 H 1.163067 -0.001319 0.700146 0.076 Uiso 1 1 calc R
C8 C 0.8989(13) 0.0908(11) 0.9810(7) 0.080(3) Uani 1 1 d .
H8A H 0.905154 -0.001512 1.008072 0.120 Uiso 1 1 calc R
H8B H 0.947442 0.158661 1.025863 0.120 Uiso 1 1 calc R
H8C H 0.795155 0.116415 0.957431 0.120 Uiso 1 1 calc R
C28 C 0.8311(10) 0.4633(11) 0.6168(7) 0.079(3) Uani 1 1 d .
H28A H 0.856100 0.507515 0.565352 0.095 Uiso 1 1 calc R
H28B H 0.923335 0.445408 0.663307 0.095 Uiso 1 1 calc R
C25 C 0.5017(10) 0.2670(8) 0.6280(5) 0.0626(19) Uani 1 1 d .
H25 H 0.554526 0.176511 0.642564 0.075 Uiso 1 1 calc R
C2 C 1.2590(9) -0.0537(9) 0.8311(6) 0.0643(19) Uani 1 1 d .
H2A H 1.357229 -0.043628 0.819389 0.077 Uiso 1 1 calc R
H2B H 1.263887 -0.010896 0.889437 0.077 Uiso 1 1 calc R
C30 C 0.5794(13) 0.6343(10) 0.4571(7) 0.078(2) Uani 1 1 d .
H30A H 0.527536 0.698738 0.410919 0.117 Uiso 1 1 calc R
H30B H 0.677046 0.671645 0.485998 0.117 Uiso 1 1 calc R
H30C H 0.590279 0.544321 0.430208 0.117 Uiso 1 1 calc R
C5 C 1.1177(13) 0.2711(9) 0.8358(7) 0.079(2) Uani 1 1 d .
H5A H 1.116616 0.371115 0.821142 0.095 Uiso 1 1 calc R
H5B H 1.199466 0.255985 0.889501 0.095 Uiso 1 1 calc R
C19 C 0.3463(12) 0.7616(9) 0.6225(7) 0.080(3) Uani 1 1 d .
H19A H 0.290948 0.850172 0.613928 0.095 Uiso 1 1 calc R
H19B H 0.405663 0.758551 0.684977 0.095 Uiso 1 1 calc R
C20 C 0.4525(12) 0.7612(9) 0.5615(7) 0.074(2) Uani 1 1 d .
H20A H 0.546292 0.805034 0.594002 0.089 Uiso 1 1 calc R
H20B H 0.409193 0.820127 0.509289 0.089 Uiso 1 1 calc R
C22 C 0.5636(8) 0.5140(7) 0.6036(5) 0.0548(17) Uani 1 1 d .
C18 C 0.2343(11) 0.6402(10) 0.6070(7) 0.076(2) Uani 1 1 d .
H18A H 0.187077 0.633645 0.542560 0.091 Uiso 1 1 calc R
H18B H 0.156028 0.663015 0.636741 0.091 Uiso 1 1 calc R
C13 C 0.7485(9) -0.0468(10) 0.8053(6) 0.070(2) Uani 1 1 d .
H13A H 0.701197 0.041206 0.815831 0.083 Uiso 1 1 calc R
H13B H 0.716651 -0.068500 0.741219 0.083 Uiso 1 1 calc R

loop_
_atom_site_aniso_label
_atom_site_aniso_U_11
_atom_site_aniso_U_22
_atom_site_aniso_U_33
_atom_site_aniso_U_23
_atom_site_aniso_U_13
_atom_site_aniso_U_12
O5 0.079(4) 0.061(3) 0.050(3) 0.004(2) 0.007(2) 0.003(3)
O4 0.088(4) 0.057(3) 0.086(4) -0.004(3) 0.011(3) -0.012(3)
O2 0.076(4) 0.064(3) 0.054(3) -0.002(2) 0.014(3) 0.000(3)
C23 0.062(4) 0.056(3) 0.045(3) -0.006(3) 0.012(3) 0.000(3)
O3 0.110(6) 0.067(4) 0.100(5) 0.002(3) 0.040(5) -0.021(4)
C24 0.062(5) 0.062(4) 0.058(4) -0.001(3) 0.022(4) 0.000(4)
C14 0.049(4) 0.098(6) 0.076(5) -0.006(5) 0.013(4) -0.018(4)
O1 0.076(4) 0.080(4) 0.092(4) 0.015(3) 0.020(3) 0.027(3)
C12 0.051(4) 0.052(3) 0.061(4) 0.004(3) 0.013(3) 0.002(3)
O6 0.074(4) 0.084(4) 0.090(4) -0.003(3) 0.007(3) 0.029(3)
C1 0.063(5) 0.071(5) 0.060(4) 0.004(4) 0.021(4) 0.013(4)
C9 0.050(4) 0.056(4) 0.052(3) 0.003(3) 0.008(3) 0.002(3)
C17 0.058(4) 0.063(4) 0.060(4) -0.003(3) 0.017(3) -0.006(3)
C21 0.062(4) 0.051(4) 0.069(4) 0.004(3) 0.020(4) -0.004(3)
C7 0.058(4) 0.056(4) 0.055(4) -0.007(3) 0.011(3) -0.001(3)
C29 0.047(4) 0.077(5) 0.068(4) -0.010(4) -0.002(3) -0.003(4)
C6 0.079(6) 0.056(4) 0.084(6) -0.002(4) 0.023(5) 0.005(4)
C27 0.061(5) 0.067(5) 0.063(4) 0.004(3) 0.003(4) 0.014(4)
C11 0.066(5) 0.055(4) 0.065(4) 0.001(3) 0.019(4) 0.007(3)
C15 0.071(5) 0.066(4) 0.057(4) 0.002(3) 0.020(4) -0.009(4)
C16 0.070(5) 0.054(4) 0.051(4) 0.001(3) 0.015(3) -0.005(3)
C4 0.076(6) 0.066(5) 0.077(5) 0.014(4) 0.025(5) -0.001(4)
C26 0.055(4) 0.054(4) 0.059(4) -0.008(3) 0.010(3) 0.001(3)
C10 0.058(4) 0.051(3) 0.056(4) 0.000(3) 0.017(3) 0.001(3)
C3 0.073(5) 0.058(4) 0.062(4) 0.004(3) 0.023(4) -0.001(4)
C8 0.091(6) 0.079(6) 0.076(5) -0.014(4) 0.034(5) -0.003(5)
C28 0.052(4) 0.100(7) 0.077(6) -0.010(5) 0.002(4) -0.005(5)
C25 0.069(5) 0.053(4) 0.060(4) -0.001(3) 0.006(4) 0.001(4)
C2 0.050(4) 0.073(5) 0.067(4) 0.004(4) 0.010(3) 0.006(4)
C30 0.093(6) 0.075(5) 0.073(5) 0.012(4) 0.034(5) 0.006(5)
C5 0.090(6) 0.061(4) 0.085(6) 0.009(4) 0.022(5) -0.005(5)
C19 0.092(7) 0.058(4) 0.087(6) -0.007(4) 0.021(5) 0.019(4)
C20 0.085(6) 0.050(4) 0.089(6) -0.002(4) 0.027(5) -0.001(4)
C22 0.050(4) 0.048(3) 0.063(4) -0.005(3) 0.009(3) -0.003(3)
C18 0.079(6) 0.073(5) 0.083(6) 0.003(4) 0.035(5) 0.005(5)
C13 0.048(4) 0.085(5) 0.067(5) 0.000(4) -0.001(3) 0.005(4)

loop_
_atom_type_symbol
_atom_type_description
_atom_type_scat_dispersion_real
_atom_type_scat_dispersion_imag
_atom_type_scat_source
C C 0.0033 0.0016 'International Tables Vol C Tables 4.2.6.8 and 6.1.1.4'
H H 0.0000 0.0000 'International Tables Vol C Tables 4.2.6.8 and 6.1.1.4'
O O 0.0106 0.0060 'International Tables Vol C Tables 4.2.6.8 and 6.1.1.4'

loop_
_geom_angle_atom_site_label_1
_geom_angle_atom_site_label_2
_geom_angle_atom_site_label_3
_geom_angle
C23 O5 C25 104.0(5)
C12 O2 C11 102.7(6)
O5 C23 C24 108.2(6)
O5 C23 C22 104.5(5)
C24 C23 C22 116.9(6)
C23 C24 C17 110.3(6)
C23 C24 C18 115.3(7)
C18 C24 C17 112.8(7)
C15 C14 C13 104.5(7)
O2 C12 C9 102.9(5)
O2 C12 C3 106.6(6)
C3 C12 C9 120.1(6)
O1 C1 C11 119.7(8)
O1 C1 C2 124.4(9)
C2 C1 C11 115.8(7)
C7 C9 C12 115.1(6)
C7 C9 C10 111.7(6)
C10 C9 C12 102.0(5)
C13 C9 C12 108.5(6)
C13 C9 C7 114.0(6)
C13 C9 C10 104.3(6)
C16 C17 C24 115.5(7)
C30 C21 C20 109.9(7)
C22 C21 C30 113.0(7)
C22 C21 C20 113.3(7)
C6 C7 C9 113.0(7)
C8 C7 C9 112.9(7)
C8 C7 C6 111.3(7)
C28 C29 C22 108.3(7)
C5 C6 C7 111.5(7)
O6 C27 C26 123.7(8)
O6 C27 C28 127.0(8)
C28 C27 C26 109.1(7)
O2 C11 C1 108.1(6)
O2 C11 C10 102.9(6)
C1 C11 C10 112.9(7)
O3 C15 C14 127.0(8)
O3 C15 C10 123.8(9)
C14 C15 C10 109.2(7)
O4 C16 C17 123.8(8)
O4 C16 C25 121.3(8)
C17 C16 C25 114.9(6)
C5 C4 C3 119.7(7)
C27 C26 C22 106.0(6)
C25 C26 C27 111.6(7)
C25 C26 C22 105.2(6)
C11 C10 C9 104.7(5)
C15 C10 C9 107.0(6)
C15 C10 C11 112.7(6)
C12 C3 C2 110.5(6)
C4 C3 C12 113.9(7)
C4 C3 C2 117.0(8)
C27 C28 C29 104.6(7)
O5 C25 C16 107.3(7)
O5 C25 C26 103.9(6)
C16 C25 C26 112.1(7)
C1 C2 C3 113.1(7)
C4 C5 C6 116.4(8)
C20 C19 C18 114.9(7)
C19 C20 C21 116.3(7)
C21 C22 C23 114.3(6)
C21 C22 C29 113.7(7)
C21 C22 C26 113.2(6)
C29 C22 C23 109.7(6)
C29 C22 C26 104.1(6)
C26 C22 C23 100.8(5)
C19 C18 C24 115.7(8)
C14 C13 C9 107.5(7)

loop_
_geom_bond_atom_site_label_1
_geom_bond_atom_site_label_2
_geom_bond_distance
O5 C23 1.423(9)
O5 C25 1.434(10)
O4 C16 1.205(9)
O2 C12 1.447(9)
O2 C11 1.452(10)
C23 C24 1.532(11)
C23 C22 1.565(10)
O3 C15 1.200(10)
C24 C17 1.540(11)
C24 C18 1.533(12)
C14 C15 1.493(14)
C14 C13 1.522(14)
O1 C1 1.218(10)
C12 C9 1.558(10)
C12 C3 1.531(11)
O6 C27 1.211(10)
C1 C11 1.527(13)
C1 C2 1.478(12)
C9 C7 1.547(10)
C9 C10 1.551(10)
C9 C13 1.539(11)
C17 C16 1.499(11)
C21 C30 1.530(11)
C21 C20 1.540(11)
C21 C22 1.527(11)
C7 C6 1.540(11)
C7 C8 1.521(11)
C29 C28 1.495(13)
C29 C22 1.544(10)
C6 C5 1.534(14)
C27 C26 1.533(11)
C27 C28 1.489(14)
C11 C10 1.527(10)
C15 C10 1.512(11)
C16 C25 1.511(12)
C4 C3 1.526(12)
C4 C5 1.522(14)
C26 C25 1.532(12)
C26 C22 1.554(9)
C3 C2 1.546(12)
C19 C20 1.516(14)
C19 C18 1.518(14)

loop_
_twin_individual_id
_twin_individual_mass_fraction_refined
1 -3(4)
2 4(4)
